data_7235949
loop_
_publ_author_name
'Gupta, Vivek'
'Karthik, Vedhagiri'
'Anantharaman, Ganapathi'

_publ_section_title
;
 Labile dioxy-functionalised zwitterionic imidazolinium salt: access to
 zwitterionic and neutral imidazolidin-2-ylidene derivatives and
 \p-acceptor properties of imidazolidine-2-selones
;
_journal_issue 107
_journal_name_full 'RSC Advances'
_journal_page_first 87888
_journal_paper_doi 10.1039/C5RA15333F
_journal_volume 5
_journal_year 2015
_chemical_formula_moiety 'C21 H26 N2 O2 S, C4 H8 O2'
_chemical_formula_sum 'C25 H34 N2 O4 S'
_chemical_formula_weight 458.61
_space_group_IT_number 14
_space_group_name_Hall '-P 2yn'
_space_group_name_H-M_alt 'P 1 21/n 1'
_symmetry_cell_setting monoclinic
_symmetry_space_group_name_H-M 'P 1 21/n 1'
_atom_sites_solution_hydrogens geom
_atom_sites_solution_primary direct
_atom_sites_solution_secondary difmap
_audit_creation_method SHELXL-97
_audit_update_record
;
2015-05-07 deposited with the CCDC.
2015-10-15 downloaded from the CCDC.
;
_cell_angle_alpha 90.00
_cell_angle_beta 99.192(2)
_cell_angle_gamma 90.00
_cell_formula_units_Z 4
_cell_length_a 7.1062(9)
_cell_length_b 22.149(3)
_cell_length_c 16.237(2)
_cell_measurement_reflns_used 2602
_cell_measurement_temperature 100(2)
_cell_measurement_theta_max 25.12
_cell_measurement_theta_min 2.24
_cell_volume 2522.8(6)
_computing_cell_refinement 'SMART 5.628 (Bruker, 2003)'
_computing_data_collection 'SMART 5.628 (Bruker, 2003)'
_computing_data_reduction 'SAINT+ 6.45  (Bruker, 2003)'
_computing_molecular_graphics 'diamond 3.1d'
_computing_structure_refinement 'SHELXL-97 (Sheldrick, 1997)'
_computing_structure_solution Sir92
_diffrn_ambient_temperature 100(2)
_diffrn_measured_fraction_theta_full 0.994
_diffrn_measured_fraction_theta_max 0.994
_diffrn_radiation_monochromator graphite
_diffrn_radiation_source 'fine-focus sealed tube'
_diffrn_radiation_type MoK\a
_diffrn_radiation_wavelength 0.71073
_diffrn_reflns_av_R_equivalents 0.0473
_diffrn_reflns_av_sigmaI/netI 0.0534
_diffrn_reflns_limit_h_max 8
_diffrn_reflns_limit_h_min -8
_diffrn_reflns_limit_k_max 18
_diffrn_reflns_limit_k_min -26
_diffrn_reflns_limit_l_max 19
_diffrn_reflns_limit_l_min -19
_diffrn_reflns_number 13571
_diffrn_reflns_theta_full 25.50
_diffrn_reflns_theta_max 25.50
_diffrn_reflns_theta_min 1.57
_exptl_absorpt_coefficient_mu 0.160
_exptl_absorpt_correction_type none
_exptl_crystal_colour Yellow
_exptl_crystal_density_diffrn 1.207
_exptl_crystal_density_method 'not measured'
_exptl_crystal_description block
_exptl_crystal_F_000 984
_exptl_crystal_size_max 0.27
_exptl_crystal_size_mid 0.26
_exptl_crystal_size_min 0.22
_refine_diff_density_max 0.314
_refine_diff_density_min -0.264
_refine_diff_density_rms 0.058
_refine_ls_extinction_method none
_refine_ls_goodness_of_fit_ref 1.033
_refine_ls_hydrogen_treatment constr
_refine_ls_matrix_type full
_refine_ls_number_parameters 299
_refine_ls_number_reflns 4674
_refine_ls_number_restraints 0
_refine_ls_restrained_S_all 1.033
_refine_ls_R_factor_all 0.0722
_refine_ls_R_factor_gt 0.0498
_refine_ls_shift/su_max 0.000
_refine_ls_shift/su_mean 0.000
_refine_ls_structure_factor_coef Fsqd
_refine_ls_weighting_details 'calc w=1/[\s^2^(Fo^2^)+(0.0654P)^2^+1.1316P] where P=(Fo^2^+2Fc^2^)/3'
_refine_ls_weighting_scheme calc
_refine_ls_wR_factor_gt 0.1221
_refine_ls_wR_factor_ref 0.1427
_reflns_number_gt 3415
_reflns_number_total 4674
_reflns_threshold_expression >2sigma(I)
_cod_data_source_file c5ra15333f2.cif
_cod_data_source_block 28apram
_cod_depositor_comments
;
The following automatic conversions were performed:

data item '_symmetry_cell_setting' value 'Monoclinic' was changed to
'monoclinic' in accordance with the
/home/saulius/struct/COD-crude-data/automatic-downloads/DataCite-retrospective/RSC/depositions/lib/dictionaries/cif_core.dic
dictionary named 'cif_core.dic' version 2.4.2 last updated on
2011-04-26.

Automatic conversion script
Id: cif_fix_values 6909 2019-04-08 15:41:33Z antanas 
;
_cod_original_sg_symbol_H-M P2(1)/n
_cod_database_code 7235949

loop_
_symmetry_equiv_pos_as_xyz
'x, y, z'
'-x+1/2, y+1/2, -z+1/2'
'-x, -y, -z'
'x-1/2, -y-1/2, z-1/2'

loop_
_atom_site_label
_atom_site_type_symbol
_atom_site_fract_x
_atom_site_fract_y
_atom_site_fract_z
_atom_site_U_iso_or_equiv
_atom_site_adp_type
_atom_site_occupancy
_atom_site_symmetry_multiplicity
_atom_site_calc_flag
_atom_site_refinement_flags
C1 C 0.8906(3) 0.04073(10) 0.24384(14) 0.0243(5) Uani 1 1 d .
C2 C 1.0742(3) 0.11225(11) 0.18705(15) 0.0251(5) Uani 1 1 d .
H2 H 1.0918 0.1176 0.1276 0.030 Uiso 1 1 calc R
C3 C 1.2068(3) 0.06304(11) 0.22949(14) 0.0251(5) Uani 1 1 d .
H3 H 1.3091 0.0811 0.2718 0.030 Uiso 1 1 calc R
C4 C 1.1409(3) -0.01687(11) 0.33472(14) 0.0238(5) Uani 1 1 d .
C5 C 1.1506(3) -0.07800(11) 0.31396(15) 0.0273(5) Uani 1 1 d .
C6 C 1.2085(3) -0.11851(12) 0.37770(16) 0.0328(6) Uani 1 1 d .
H6 H 1.2147 -0.1602 0.3647 0.039 Uiso 1 1 calc R
C7 C 1.2580(3) -0.10022(12) 0.46047(16) 0.0317(6) Uani 1 1 d .
C8 C 1.2500(3) -0.03911(12) 0.47814(15) 0.0317(6) Uani 1 1 d .
H8 H 1.2858 -0.0259 0.5341 0.038 Uiso 1 1 calc R
C9 C 1.1912(3) 0.00338(11) 0.41635(15) 0.0254(5) Uani 1 1 d .
C10 C 1.0924(4) -0.09986(12) 0.22581(17) 0.0413(7) Uani 1 1 d .
H10A H 1.1133 -0.1435 0.2235 0.062 Uiso 1 1 calc R
H10B H 1.1689 -0.0793 0.1892 0.062 Uiso 1 1 calc R
H10C H 0.9571 -0.0910 0.2074 0.062 Uiso 1 1 calc R
C11 C 1.3121(4) -0.14583(14) 0.52868(18) 0.0470(8) Uani 1 1 d .
H11A H 1.3289 -0.1255 0.5829 0.070 Uiso 1 1 calc R
H11B H 1.4316 -0.1656 0.5212 0.070 Uiso 1 1 calc R
H11C H 1.2110 -0.1762 0.5264 0.070 Uiso 1 1 calc R
C12 C 1.1773(4) 0.06903(12) 0.43824(17) 0.0374(6) Uani 1 1 d .
H12A H 1.1855 0.0732 0.4988 0.056 Uiso 1 1 calc R
H12B H 1.0552 0.0853 0.4105 0.056 Uiso 1 1 calc R
H12C H 1.2820 0.0913 0.4197 0.056 Uiso 1 1 calc R
C13 C 0.7163(3) 0.10679(10) 0.13503(14) 0.0228(5) Uani 1 1 d .
C14 C 0.5990(3) 0.15329(10) 0.15655(14) 0.0234(5) Uani 1 1 d .
C15 C 0.4411(3) 0.16971(10) 0.09778(14) 0.0253(5) Uani 1 1 d .
H15 H 0.3608 0.2015 0.1107 0.030 Uiso 1 1 calc R
C16 C 0.3986(3) 0.14095(11) 0.02135(15) 0.0267(5) Uani 1 1 d .
C17 C 0.5189(3) 0.09539(11) 0.00199(15) 0.0267(5) Uani 1 1 d .
H17 H 0.4909 0.0757 -0.0505 0.032 Uiso 1 1 calc R
C18 C 0.6792(3) 0.07800(10) 0.05772(14) 0.0245(5) Uani 1 1 d .
C19 C 0.6349(4) 0.18361(12) 0.24033(15) 0.0323(6) Uani 1 1 d .
H19A H 0.5129 0.1932 0.2581 0.048 Uiso 1 1 calc R
H19B H 0.7072 0.2209 0.2364 0.048 Uiso 1 1 calc R
H19C H 0.7081 0.1565 0.2811 0.048 Uiso 1 1 calc R
C20 C 0.2200(4) 0.15700(12) -0.03848(16) 0.0363(6) Uani 1 1 d .
H20A H 0.1200 0.1274 -0.0333 0.054 Uiso 1 1 calc R
H20B H 0.2475 0.1566 -0.0957 0.054 Uiso 1 1 calc R
H20C H 0.1767 0.1973 -0.0252 0.054 Uiso 1 1 calc R
C21 C 0.8083(4) 0.02877(11) 0.03604(16) 0.0325(6) Uani 1 1 d .
H21A H 0.7589 0.0129 -0.0196 0.049 Uiso 1 1 calc R
H21B H 0.8137 -0.0038 0.0772 0.049 Uiso 1 1 calc R
H21C H 0.9366 0.0451 0.0363 0.049 Uiso 1 1 calc R
C22 C 0.3159(4) 0.15891(14) 0.65734(19) 0.0472(7) Uani 1 1 d .
H22A H 0.3883 0.1233 0.6450 0.071 Uiso 1 1 calc R
H22B H 0.1795 0.1493 0.6482 0.071 Uiso 1 1 calc R
H22C H 0.3560 0.1708 0.7156 0.071 Uiso 1 1 calc R
C23 C 0.3523(4) 0.20975(12) 0.60126(18) 0.0379(6) Uani 1 1 d .
C24 C 0.2571(4) 0.25780(12) 0.47091(18) 0.0392(7) Uani 1 1 d .
H24A H 0.3838 0.2543 0.4534 0.047 Uiso 1 1 calc R
H24B H 0.2487 0.2977 0.4975 0.047 Uiso 1 1 calc R
C25 C 0.1037(5) 0.25181(13) 0.39697(18) 0.0493(8) Uani 1 1 d .
H25A H 0.1168 0.2130 0.3695 0.074 Uiso 1 1 calc R
H25B H 0.1147 0.2847 0.3577 0.074 Uiso 1 1 calc R
H25C H -0.0212 0.2538 0.4152 0.074 Uiso 1 1 calc R
N1 N 1.0760(3) 0.02638(9) 0.27052(12) 0.0240(4) Uani 1 1 d .
N2 N 0.8832(3) 0.08881(9) 0.19208(12) 0.0237(4) Uani 1 1 d .
O1 O 1.1127(2) 0.16624(7) 0.23186(10) 0.0297(4) Uani 1 1 d .
H1 H 1.0711 0.1956 0.2015 0.045 Uiso 1 1 calc R
O2 O 1.2865(2) 0.02884(8) 0.17107(10) 0.0297(4) Uani 1 1 d .
H2A H 1.4043 0.0252 0.1871 0.045 Uiso 1 1 calc R
O3 O 0.4795(3) 0.24686(8) 0.61667(13) 0.0425(5) Uani 1 1 d .
O4 O 0.2320(2) 0.20965(8) 0.52987(12) 0.0384(5) Uani 1 1 d .
S1 S 0.70303(8) 0.00403(3) 0.27149(4) 0.02904(19) Uani 1 1 d .

loop_
_atom_site_aniso_label
_atom_site_aniso_U_11
_atom_site_aniso_U_22
_atom_site_aniso_U_33
_atom_site_aniso_U_23
_atom_site_aniso_U_13
_atom_site_aniso_U_12
C1 0.0209(12) 0.0235(12) 0.0276(12) 0.0008(10) 0.0008(10) 0.0020(10)
C2 0.0184(12) 0.0295(13) 0.0273(12) 0.0028(10) 0.0032(10) -0.0021(10)
C3 0.0194(12) 0.0288(13) 0.0265(12) 0.0006(10) 0.0014(10) -0.0008(10)
C4 0.0152(11) 0.0292(13) 0.0266(12) 0.0068(10) 0.0020(9) 0.0025(10)
C5 0.0231(12) 0.0273(13) 0.0309(13) 0.0003(10) 0.0027(10) 0.0018(10)
C6 0.0297(14) 0.0261(13) 0.0433(15) 0.0035(11) 0.0080(12) 0.0038(11)
C7 0.0204(13) 0.0413(16) 0.0344(14) 0.0109(12) 0.0068(11) 0.0058(11)
C8 0.0252(13) 0.0444(16) 0.0249(13) 0.0038(11) 0.0022(10) 0.0014(12)
C9 0.0173(12) 0.0308(13) 0.0289(13) 0.0002(10) 0.0058(10) -0.0015(10)
C10 0.0511(18) 0.0319(15) 0.0389(15) -0.0043(12) 0.0011(13) 0.0003(13)
C11 0.0400(17) 0.0533(19) 0.0478(17) 0.0238(14) 0.0080(14) 0.0132(14)
C12 0.0427(16) 0.0359(15) 0.0352(14) -0.0042(12) 0.0112(12) -0.0037(12)
C13 0.0165(11) 0.0241(12) 0.0269(12) 0.0065(10) 0.0001(9) -0.0003(9)
C14 0.0205(12) 0.0250(12) 0.0254(12) 0.0020(10) 0.0055(10) -0.0017(10)
C15 0.0196(12) 0.0250(13) 0.0321(13) 0.0058(10) 0.0072(10) 0.0037(10)
C16 0.0219(12) 0.0285(13) 0.0280(13) 0.0063(10) -0.0014(10) -0.0021(10)
C17 0.0242(13) 0.0297(13) 0.0250(12) -0.0005(10) 0.0005(10) -0.0027(10)
C18 0.0198(12) 0.0234(12) 0.0307(13) 0.0020(10) 0.0055(10) -0.0016(10)
C19 0.0308(14) 0.0370(15) 0.0301(13) -0.0029(11) 0.0079(11) 0.0013(11)
C20 0.0283(14) 0.0414(16) 0.0365(15) 0.0042(12) -0.0027(11) 0.0035(12)
C21 0.0275(14) 0.0290(14) 0.0405(15) -0.0079(11) 0.0038(11) 0.0024(11)
C22 0.0412(17) 0.0501(18) 0.0504(18) -0.0006(14) 0.0073(14) -0.0064(14)
C23 0.0319(15) 0.0336(15) 0.0494(17) -0.0128(13) 0.0104(13) 0.0025(12)
C24 0.0377(16) 0.0267(14) 0.0555(18) 0.0005(12) 0.0143(13) 0.0002(12)
C25 0.062(2) 0.0405(17) 0.0452(17) -0.0075(14) 0.0060(15) 0.0004(15)
N1 0.0167(10) 0.0275(11) 0.0271(10) 0.0047(8) 0.0012(8) 0.0000(8)
N2 0.0161(10) 0.0255(11) 0.0289(11) 0.0060(8) 0.0016(8) 0.0001(8)
O1 0.0289(10) 0.0248(9) 0.0346(9) 0.0006(7) 0.0031(8) -0.0009(7)
O2 0.0201(9) 0.0368(10) 0.0319(9) -0.0003(8) 0.0034(7) 0.0038(8)
O3 0.0347(11) 0.0326(10) 0.0601(13) -0.0136(9) 0.0076(9) -0.0073(9)
O4 0.0355(10) 0.0317(10) 0.0471(11) -0.0042(8) 0.0036(9) -0.0046(8)
S1 0.0190(3) 0.0335(4) 0.0341(4) 0.0102(3) 0.0025(3) -0.0004(2)

loop_
_atom_type_symbol
_atom_type_description
_atom_type_scat_dispersion_real
_atom_type_scat_dispersion_imag
_atom_type_scat_source
C C 0.0033 0.0016 'International Tables Vol C Tables 4.2.6.8 and 6.1.1.4'
H H 0.0000 0.0000 'International Tables Vol C Tables 4.2.6.8 and 6.1.1.4'
N N 0.0061 0.0033 'International Tables Vol C Tables 4.2.6.8 and 6.1.1.4'
O O 0.0106 0.0060 'International Tables Vol C Tables 4.2.6.8 and 6.1.1.4'
S S 0.1246 0.1234 'International Tables Vol C Tables 4.2.6.8 and 6.1.1.4'

loop_
_geom_angle_atom_site_label_1
_geom_angle_atom_site_label_2
_geom_angle_atom_site_label_3
_geom_angle
N2 C1 N1 108.8(2)
N2 C1 S1 126.35(17)
N1 C1 S1 124.87(18)
O1 C2 N2 112.21(19)
O1 C2 C3 108.55(18)
N2 C2 C3 103.37(18)
O1 C2 H2 110.8
N2 C2 H2 110.8
C3 C2 H2 110.8
O2 C3 N1 111.16(19)
O2 C3 C2 111.49(19)
N1 C3 C2 102.06(17)
O2 C3 H3 110.6
N1 C3 H3 110.6
C2 C3 H3 110.6
C9 C4 C5 121.8(2)
C9 C4 N1 118.7(2)
C5 C4 N1 119.5(2)
C6 C5 C4 117.9(2)
C6 C5 C10 120.5(2)
C4 C5 C10 121.6(2)
C5 C6 C7 122.2(2)
C5 C6 H6 118.9
C7 C6 H6 118.9
C8 C7 C6 118.1(2)
C8 C7 C11 121.2(2)
C6 C7 C11 120.7(2)
C7 C8 C9 121.9(2)
C7 C8 H8 119.0
C9 C8 H8 119.0
C8 C9 C4 118.1(2)
C8 C9 C12 120.5(2)
C4 C9 C12 121.4(2)
C5 C10 H10A 109.5
C5 C10 H10B 109.5
H10A C10 H10B 109.5
C5 C10 H10C 109.5
H10A C10 H10C 109.5
H10B C10 H10C 109.5
C7 C11 H11A 109.5
C7 C11 H11B 109.5
H11A C11 H11B 109.5
C7 C11 H11C 109.5
H11A C11 H11C 109.5
H11B C11 H11C 109.5
C9 C12 H12A 109.5
C9 C12 H12B 109.5
H12A C12 H12B 109.5
C9 C12 H12C 109.5
H12A C12 H12C 109.5
H12B C12 H12C 109.5
C18 C13 C14 121.7(2)
C18 C13 N2 118.0(2)
C14 C13 N2 120.2(2)
C15 C14 C13 117.6(2)
C15 C14 C19 120.2(2)
C13 C14 C19 122.1(2)
C16 C15 C14 121.9(2)
C16 C15 H15 119.1
C14 C15 H15 119.1
C15 C16 C17 118.8(2)
C15 C16 C20 120.5(2)
C17 C16 C20 120.6(2)
C16 C17 C18 121.5(2)
C16 C17 H17 119.2
C18 C17 H17 119.2
C17 C18 C13 118.4(2)
C17 C18 C21 121.0(2)
C13 C18 C21 120.5(2)
C14 C19 H19A 109.5
C14 C19 H19B 109.5
H19A C19 H19B 109.5
C14 C19 H19C 109.5
H19A C19 H19C 109.5
H19B C19 H19C 109.5
C16 C20 H20A 109.5
C16 C20 H20B 109.5
H20A C20 H20B 109.5
C16 C20 H20C 109.5
H20A C20 H20C 109.5
H20B C20 H20C 109.5
C18 C21 H21A 109.5
C18 C21 H21B 109.5
H21A C21 H21B 109.5
C18 C21 H21C 109.5
H21A C21 H21C 109.5
H21B C21 H21C 109.5
C23 C22 H22A 109.5
C23 C22 H22B 109.5
H22A C22 H22B 109.5
C23 C22 H22C 109.5
H22A C22 H22C 109.5
H22B C22 H22C 109.5
O3 C23 O4 122.3(3)
O3 C23 C22 125.3(3)
O4 C23 C22 112.4(2)
O4 C24 C25 108.2(2)
O4 C24 H24A 110.1
C25 C24 H24A 110.1
O4 C24 H24B 110.1
C25 C24 H24B 110.1
H24A C24 H24B 108.4
C24 C25 H25A 109.5
C24 C25 H25B 109.5
H25A C25 H25B 109.5
C24 C25 H25C 109.5
H25A C25 H25C 109.5
H25B C25 H25C 109.5
C1 N1 C4 124.80(19)
C1 N1 C3 112.17(18)
C4 N1 C3 122.94(18)
C1 N2 C13 124.30(19)
C1 N2 C2 111.66(18)
C13 N2 C2 122.72(18)
C2 O1 H1 109.5
C3 O2 H2A 109.5
C23 O4 C24 116.2(2)

loop_
_geom_bond_atom_site_label_1
_geom_bond_atom_site_label_2
_geom_bond_distance
C1 N2 1.352(3)
C1 N1 1.357(3)
C1 S1 1.682(2)
C2 O1 1.404(3)
C2 N2 1.467(3)
C2 C3 1.531(3)
C2 H2 1.0000
C3 O2 1.402(3)
C3 N1 1.471(3)
C3 H3 1.0000
C4 C9 1.391(3)
C4 C5 1.400(3)
C4 N1 1.437(3)
C5 C6 1.382(3)
C5 C10 1.505(3)
C6 C7 1.394(4)
C6 H6 0.9500
C7 C8 1.387(4)
C7 C11 1.503(3)
C8 C9 1.390(3)
C8 H8 0.9500
C9 C12 1.504(3)
C10 H10A 0.9800
C10 H10B 0.9800
C10 H10C 0.9800
C11 H11A 0.9800
C11 H11B 0.9800
C11 H11C 0.9800
C12 H12A 0.9800
C12 H12B 0.9800
C12 H12C 0.9800
C13 C18 1.395(3)
C13 C14 1.404(3)
C13 N2 1.440(3)
C14 C15 1.400(3)
C14 C19 1.502(3)
C15 C16 1.385(3)
C15 H15 0.9500
C16 C17 1.391(3)
C16 C20 1.512(3)
C17 C18 1.392(3)
C17 H17 0.9500
C18 C21 1.503(3)
C19 H19A 0.9800
C19 H19B 0.9800
C19 H19C 0.9800
C20 H20A 0.9800
C20 H20B 0.9800
C20 H20C 0.9800
C21 H21A 0.9800
C21 H21B 0.9800
C21 H21C 0.9800
C22 C23 1.496(4)
C22 H22A 0.9800
C22 H22B 0.9800
C22 H22C 0.9800
C23 O3 1.218(3)
C23 O4 1.326(3)
C24 O4 1.463(3)
C24 C25 1.493(4)
C24 H24A 0.9900
C24 H24B 0.9900
C25 H25A 0.9800
C25 H25B 0.9800
C25 H25C 0.9800
O1 H1 0.8400
O2 H2A 0.8400

loop_
_geom_torsion_atom_site_label_1
_geom_torsion_atom_site_label_2
_geom_torsion_atom_site_label_3
_geom_torsion_atom_site_label_4
_geom_torsion
O1 C2 C3 O2 -135.38(19)
N2 C2 C3 O2 105.3(2)
O1 C2 C3 N1 105.9(2)
N2 C2 C3 N1 -13.4(2)
C9 C4 C5 C6 1.3(4)
N1 C4 C5 C6 -178.2(2)
C9 C4 C5 C10 178.8(2)
N1 C4 C5 C10 -0.7(3)
C4 C5 C6 C7 -0.5(4)
C10 C5 C6 C7 -178.0(2)
C5 C6 C7 C8 -0.7(4)
C5 C6 C7 C11 177.3(2)
C6 C7 C8 C9 1.3(4)
C11 C7 C8 C9 -176.8(2)
C7 C8 C9 C4 -0.5(4)
C7 C8 C9 C12 177.7(2)
C5 C4 C9 C8 -0.8(3)
N1 C4 C9 C8 178.7(2)
C5 C4 C9 C12 -179.0(2)
N1 C4 C9 C12 0.5(3)
C18 C13 C14 C15 0.6(3)
N2 C13 C14 C15 178.59(19)
C18 C13 C14 C19 178.5(2)
N2 C13 C14 C19 -3.5(3)
C13 C14 C15 C16 0.9(3)
C19 C14 C15 C16 -177.1(2)
C14 C15 C16 C17 -1.4(3)
C14 C15 C16 C20 176.0(2)
C15 C16 C17 C18 0.4(4)
C20 C16 C17 C18 -177.0(2)
C16 C17 C18 C13 1.0(3)
C16 C17 C18 C21 -179.9(2)
C14 C13 C18 C17 -1.5(3)
N2 C13 C18 C17 -179.6(2)
C14 C13 C18 C21 179.4(2)
N2 C13 C18 C21 1.3(3)
N2 C1 N1 C4 171.2(2)
S1 C1 N1 C4 -8.8(3)
N2 C1 N1 C3 -5.4(3)
S1 C1 N1 C3 174.65(17)
C9 C4 N1 C1 -93.4(3)
C5 C4 N1 C1 86.1(3)
C9 C4 N1 C3 82.8(3)
C5 C4 N1 C3 -97.7(3)
O2 C3 N1 C1 -106.9(2)
C2 C3 N1 C1 12.1(2)
O2 C3 N1 C4 76.5(3)
C2 C3 N1 C4 -164.6(2)
N1 C1 N2 C13 162.7(2)
S1 C1 N2 C13 -17.3(3)
N1 C1 N2 C2 -4.4(3)
S1 C1 N2 C2 175.55(17)
C18 C13 N2 C1 -83.5(3)
C14 C13 N2 C1 98.5(3)
C18 C13 N2 C2 82.3(3)
C14 C13 N2 C2 -95.8(3)
O1 C2 N2 C1 -105.1(2)
C3 C2 N2 C1 11.6(2)
O1 C2 N2 C13 87.5(3)
C3 C2 N2 C13 -155.7(2)
O3 C23 O4 C24 -1.6(4)
C22 C23 O4 C24 -179.9(2)
C25 C24 O4 C23 -177.3(2)
